data_1570065
loop_
_publ_author_name
'Adamek, Jan'
'Marek-Urban, Paulina H'
'Wo&#x17a;niak, Krzysztof'
'Durka, Krzysztof'
'Luli&#x144;ski, Sergiusz'

_publ_section_title
;
 Highly electron-deficient 3,6-diaza-9-borafluorene scaffolds for the
 construction of luminescent chelate complexes.
;
_journal_issue 43
_journal_name_full 'Chemical science'
_journal_page_first 12133
_journal_page_last 12142
_journal_paper_doi 10.1039/d3sc03876a
_journal_volume 14
_journal_year 2023
_chemical_formula_moiety 'C23 H14 B F2 N3 O'
_chemical_formula_sum 'C23 H14 B F2 N3 O'
_chemical_formula_weight 397.18
_chemical_melting_point 250
_space_group_crystal_system monoclinic
_space_group_IT_number 14
_space_group_name_Hall '-P 2ybc'
_space_group_name_H-M_alt 'P 1 21/c 1'
_atom_sites_solution_hydrogens geom
_audit_creation_method SHELXL-2013
_audit_update_record
;
2023-02-21 deposited with the CCDC.	2023-10-05 downloaded from the CCDC.
;
_cell_angle_alpha 90
_cell_angle_beta 97.4790(10)
_cell_angle_gamma 90
_cell_formula_units_Z 4
_cell_length_a 13.6135(2)
_cell_length_b 6.83220(10)
_cell_length_c 20.0023(3)
_cell_measurement_reflns_used 9106
_cell_measurement_temperature 100(2)
_cell_measurement_theta_max 77.3070
_cell_measurement_theta_min 4.4490
_cell_volume 1844.59(5)
_computing_cell_refinement 'CrysAlisPro 1.171.42.70a (Rigaku OD, 2022)'
_computing_data_collection 'CrysAlisPro 1.171.42.70a (Rigaku OD, 2022)'
_computing_data_reduction 'CrysAlisPro 1.171.42.70a (Rigaku OD, 2022)'
_computing_structure_refinement 'SHELXL-2013 (Sheldrick, 2013)'
_diffrn_ambient_environment N~2~
_diffrn_ambient_temperature 100.01(10)
_diffrn_detector 'Hybrid Pixel Array Detector'
_diffrn_detector_area_resol_mean 10.0000
_diffrn_detector_type HyPix
_diffrn_measured_fraction_theta_full 0.998
_diffrn_measured_fraction_theta_max 0.987
_diffrn_measurement_device 'four-circle diffractometer'
_diffrn_measurement_device_type 'SuperNova, Dual, Cu at home/near, HyPix'
_diffrn_radiation_monochromator mirror
_diffrn_radiation_probe x-ray
_diffrn_radiation_type 'Cu K\a'
_diffrn_radiation_wavelength 1.54184
_diffrn_reflns_av_R_equivalents 0.0257
_diffrn_reflns_av_unetI/netI 0.0260
_diffrn_reflns_Laue_measured_fraction_full 0.998
_diffrn_reflns_Laue_measured_fraction_max 0.987
_diffrn_reflns_limit_h_max 17
_diffrn_reflns_limit_h_min -17
_diffrn_reflns_limit_k_max 5
_diffrn_reflns_limit_k_min -8
_diffrn_reflns_limit_l_max 25
_diffrn_reflns_limit_l_min -25
_diffrn_reflns_number 15449
_diffrn_reflns_point_group_measured_fraction_full 0.998
_diffrn_reflns_point_group_measured_fraction_max 0.987
_diffrn_reflns_theta_full 67.679
_diffrn_reflns_theta_max 77.614
_diffrn_reflns_theta_min 4.459
_diffrn_source 'micro-focus sealed X-ray tube'
_diffrn_source_type 'SuperNova (Cu) X-ray Source'
_exptl_absorpt_coefficient_mu 0.854
_exptl_absorpt_correction_T_max 1.000
_exptl_absorpt_correction_T_min 0.690
_exptl_absorpt_correction_type gaussian
_exptl_absorpt_process_details
;
CrysAlisPro 1.171.42.70a (Rigaku Oxford Diffraction, 2022)
Numerical absorption correction based on gaussian integration over
a multifaceted crystal model
Empirical absorption correction using spherical harmonics,
implemented in SCALE3 ABSPACK scaling algorithm.
;
_exptl_crystal_colour yellow
_exptl_crystal_density_diffrn 1.430
_exptl_crystal_description block
_exptl_crystal_F_000 816
_exptl_crystal_preparation Luminescent
_exptl_crystal_size_max 0.374
_exptl_crystal_size_mid 0.151
_exptl_crystal_size_min 0.069
_refine_diff_density_max 0.356
_refine_diff_density_min -0.211
_refine_diff_density_rms 0.046
_refine_ls_extinction_method none
_refine_ls_goodness_of_fit_ref 1.038
_refine_ls_hydrogen_treatment constr
_refine_ls_matrix_type full
_refine_ls_number_parameters 271
_refine_ls_number_reflns 3888
_refine_ls_number_restraints 0
_refine_ls_restrained_S_all 1.038
_refine_ls_R_factor_all 0.0439
_refine_ls_R_factor_gt 0.0384
_refine_ls_shift/su_max 0.000
_refine_ls_shift/su_mean 0.000
_refine_ls_structure_factor_coef Fsqd
_refine_ls_weighting_details 'w=1/[\s^2^(Fo^2^)+(0.0672P)^2^+0.5365P] where P=(Fo^2^+2Fc^2^)/3'
_refine_ls_weighting_scheme calc
_refine_ls_wR_factor_gt 0.1071
_refine_ls_wR_factor_ref 0.1132
_reflns_Friedel_coverage 0.000
_reflns_number_gt 3431
_reflns_number_total 3888
_reflns_threshold_expression 'I > 2\s(I)'
_cod_data_source_file d3sc03876a3.cif
_cod_data_source_block 3b
_cod_depositor_comments 'Adding full bibliography for 1570062--1570068.cif.'
_cod_original_sg_symbol_H-M 'P 21/c'
_cod_database_code 1570065
_shelx_space_group_comment
;
The symmetry employed for this shelxl refinement is uniquely defined
by the following loop, which should always be used as a source of
symmetry information in preference to the above space-group names.
They are only intended as comments.
;
_oxdiff_exptl_absorpt_empirical_full_min 0.800
_oxdiff_exptl_absorpt_empirical_full_max 1.530
_oxdiff_exptl_absorpt_empirical_details
;
Empirical correction (ABSPACK) includes:
- Absorption correction using spherical harmonics
- Frame scaling
;
_shelxl_version_number 2013-4

loop_
_space_group_symop_operation_xyz
'x, y, z'
'-x, y+1/2, -z+1/2'
'-x, -y, -z'
'x, -y-1/2, z-1/2'

loop_
_atom_site_label
_atom_site_type_symbol
_atom_site_fract_x
_atom_site_fract_y
_atom_site_fract_z
_atom_site_U_iso_or_equiv
_atom_site_adp_type
_atom_site_occupancy
_atom_site_site_symmetry_order
_atom_site_calc_flag
_atom_site_refinement_flags_posn
_atom_site_refinement_flags_adp
_atom_site_refinement_flags_occupancy
_atom_site_disorder_assembly
_atom_site_disorder_group
F1 F 0.21686(6) 0.91901(13) 0.13370(4) 0.0322(2) Uani 1 1 d . . . . .
F2 F 0.11030(7) 0.60222(14) 0.11723(4) 0.0367(2) Uani 1 1 d . . . . .
O1 O 0.38838(6) 0.54710(13) -0.07853(4) 0.0225(2) Uani 1 1 d . . . . .
N3 N 0.24284(7) 0.68229(15) -0.15258(5) 0.0197(2) Uani 1 1 d . . . . .
N2 N 0.31782(8) 1.09606(17) 0.07783(6) 0.0276(2) Uani 1 1 d . . . . .
N1 N 0.08639(8) 0.34808(18) 0.04672(6) 0.0285(3) Uani 1 1 d . . . . .
C4 C 0.10356(9) 0.2571(2) -0.00991(7) 0.0271(3) Uani 1 1 d . . . . .
H4 H 0.0715 0.1356 -0.0207 0.033 Uiso 1 1 calc R U . . .
C7 C 0.30243(9) 0.82547(19) -0.02770(6) 0.0211(3) Uani 1 1 d . . . . .
C18 C 0.34642(9) 0.43614(18) -0.19207(6) 0.0209(2) Uani 1 1 d . . . . .
C1 C 0.19524(9) 0.60674(19) 0.02091(6) 0.0218(3) Uani 1 1 d . . . . .
C2 C 0.21320(9) 0.50817(19) -0.03821(6) 0.0212(3) Uani 1 1 d . . . . .
C6 C 0.24999(9) 0.79552(19) 0.02781(6) 0.0220(3) Uani 1 1 d . . . . .
C23 C 0.40757(9) 0.43295(18) -0.12926(6) 0.0208(2) Uani 1 1 d . . . . .
C16 C 0.18558(9) 0.97048(19) -0.21848(6) 0.0234(3) Uani 1 1 d . . . . .
H16 H 0.2439 0.9649 -0.2399 0.028 Uiso 1 1 calc R U . . .
C11 C 0.17075(8) 0.83523(18) -0.16890(6) 0.0205(2) Uani 1 1 d . . . . .
C9 C 0.36694(10) 1.1223(2) 0.02451(7) 0.0272(3) Uani 1 1 d . . . . .
H9 H 0.4071 1.2356 0.0232 0.033 Uiso 1 1 calc R U . . .
C3 C 0.16569(9) 0.33066(19) -0.05375(7) 0.0243(3) Uani 1 1 d . . . . .
H3 H 0.1755 0.2612 -0.0935 0.029 Uiso 1 1 calc R U . . .
C19 C 0.36809(9) 0.31651(19) -0.24547(6) 0.0228(3) Uani 1 1 d . . . . .
H19 H 0.3265 0.3193 -0.2875 0.027 Uiso 1 1 calc R U . . .
C17 C 0.26852(9) 0.57805(18) -0.20175(6) 0.0205(2) Uani 1 1 d . . . . .
H17 H 0.2343 0.5967 -0.2458 0.025 Uiso 1 1 calc R U . . .
C10 C 0.26243(9) 0.9381(2) 0.07746(6) 0.0245(3) Uani 1 1 d . . . . .
C5 C 0.13147(9) 0.5162(2) 0.06020(6) 0.0256(3) Uani 1 1 d . . . . .
C22 C 0.49230(9) 0.3147(2) -0.12198(6) 0.0250(3) Uani 1 1 d . . . . .
H22 H 0.5362 0.3153 -0.0810 0.030 Uiso 1 1 calc R U . . .
C20 C 0.44960(10) 0.1953(2) -0.23688(7) 0.0262(3) Uani 1 1 d . . . . .
H20 H 0.4637 0.1116 -0.2723 0.031 Uiso 1 1 calc R U . . .
C15 C 0.11477(10) 1.11383(19) -0.23659(7) 0.0261(3) Uani 1 1 d . . . . .
H15 H 0.1241 1.2057 -0.2708 0.031 Uiso 1 1 calc R U . . .
C12 C 0.08606(9) 0.84162(19) -0.13671(6) 0.0223(3) Uani 1 1 d . . . . .
H12 H 0.0763 0.7487 -0.1029 0.027 Uiso 1 1 calc R U . . .
C13 C 0.01609(9) 0.9867(2) -0.15511(6) 0.0247(3) Uani 1 1 d . . . . .
H13 H -0.0421 0.9928 -0.1336 0.030 Uiso 1 1 calc R U . . .
C14 C 0.03015(9) 1.1227(2) -0.20451(7) 0.0258(3) Uani 1 1 d . . . . .
H14 H -0.0180 1.2217 -0.2164 0.031 Uiso 1 1 calc R U . . .
C21 C 0.51156(10) 0.1971(2) -0.17505(7) 0.0276(3) Uani 1 1 d . . . . .
H21 H 0.5684 0.1152 -0.1695 0.033 Uiso 1 1 calc R U . . .
C8 C 0.36145(9) 0.9907(2) -0.02871(7) 0.0250(3) Uani 1 1 d . . . . .
H8 H 0.3977 1.0136 -0.0654 0.030 Uiso 1 1 calc R U . . .
B1 B 0.28932(10) 0.6367(2) -0.07662(7) 0.0205(3) Uani 1 1 d . . . . .

loop_
_atom_site_aniso_label
_atom_site_aniso_U_11
_atom_site_aniso_U_22
_atom_site_aniso_U_33
_atom_site_aniso_U_23
_atom_site_aniso_U_13
_atom_site_aniso_U_12
F1 0.0274(4) 0.0456(5) 0.0244(4) -0.0075(3) 0.0063(3) -0.0015(3)
F2 0.0399(5) 0.0441(5) 0.0297(4) -0.0035(4) 0.0182(4) -0.0044(4)
O1 0.0167(4) 0.0299(5) 0.0212(4) 0.0005(3) 0.0030(3) 0.0040(3)
N3 0.0142(4) 0.0238(5) 0.0214(5) 0.0015(4) 0.0030(4) 0.0004(4)
N2 0.0236(5) 0.0299(6) 0.0279(6) -0.0027(4) -0.0023(4) 0.0027(4)
N1 0.0220(5) 0.0344(6) 0.0297(6) 0.0062(5) 0.0056(4) -0.0014(5)
C4 0.0222(6) 0.0279(6) 0.0307(7) 0.0028(5) 0.0018(5) -0.0027(5)
C7 0.0163(5) 0.0255(6) 0.0210(6) 0.0012(5) 0.0003(4) 0.0033(5)
C18 0.0167(5) 0.0227(6) 0.0240(6) 0.0025(5) 0.0056(4) 0.0000(4)
C1 0.0165(5) 0.0271(6) 0.0216(6) 0.0026(5) 0.0013(4) 0.0031(5)
C2 0.0154(5) 0.0264(6) 0.0217(5) 0.0029(5) 0.0021(4) 0.0028(4)
C6 0.0158(5) 0.0276(6) 0.0220(6) 0.0014(5) 0.0007(4) 0.0032(5)
C23 0.0175(5) 0.0229(6) 0.0230(6) 0.0028(5) 0.0066(4) 0.0002(4)
C16 0.0181(6) 0.0270(6) 0.0254(6) -0.0001(5) 0.0036(4) -0.0004(5)
C11 0.0161(5) 0.0229(6) 0.0215(5) -0.0018(5) -0.0008(4) 0.0011(4)
C9 0.0231(6) 0.0261(6) 0.0308(7) 0.0013(5) -0.0019(5) -0.0014(5)
C3 0.0199(6) 0.0269(6) 0.0261(6) 0.0010(5) 0.0024(5) 0.0012(5)
C19 0.0198(6) 0.0246(6) 0.0245(6) 0.0004(5) 0.0047(4) -0.0008(5)
C17 0.0167(5) 0.0243(6) 0.0205(5) 0.0014(5) 0.0027(4) -0.0008(4)
C10 0.0194(6) 0.0328(7) 0.0208(6) -0.0008(5) 0.0011(4) 0.0054(5)
C5 0.0212(6) 0.0332(7) 0.0232(6) 0.0016(5) 0.0057(5) 0.0018(5)
C22 0.0186(6) 0.0304(6) 0.0262(6) 0.0051(5) 0.0032(5) 0.0035(5)
C20 0.0248(6) 0.0260(6) 0.0291(6) -0.0008(5) 0.0083(5) 0.0036(5)
C15 0.0246(6) 0.0257(6) 0.0276(6) 0.0035(5) 0.0016(5) 0.0010(5)
C12 0.0187(5) 0.0264(6) 0.0219(6) -0.0013(5) 0.0029(4) 0.0001(5)
C13 0.0174(5) 0.0301(6) 0.0264(6) -0.0048(5) 0.0021(4) 0.0013(5)
C14 0.0209(6) 0.0266(6) 0.0285(6) -0.0025(5) -0.0019(5) 0.0059(5)
C21 0.0220(6) 0.0296(6) 0.0322(7) 0.0038(5) 0.0069(5) 0.0083(5)
C8 0.0201(6) 0.0278(6) 0.0268(6) 0.0040(5) 0.0018(5) 0.0003(5)
B1 0.0162(6) 0.0245(6) 0.0210(6) 0.0018(5) 0.0030(5) 0.0011(5)

loop_
_atom_type_symbol
_atom_type_description
_atom_type_scat_dispersion_real
_atom_type_scat_dispersion_imag
_atom_type_scat_source
C C 0.0181 0.0091 'International Tables Vol C Tables 4.2.6.8 and 6.1.1.4'
H H 0.0000 0.0000 'International Tables Vol C Tables 4.2.6.8 and 6.1.1.4'
N N 0.0311 0.0180 'International Tables Vol C Tables 4.2.6.8 and 6.1.1.4'
O O 0.0492 0.0322 'International Tables Vol C Tables 4.2.6.8 and 6.1.1.4'
B B 0.0090 0.0039 'International Tables Vol C Tables 4.2.6.8 and 6.1.1.4'
F F 0.0727 0.0534 'International Tables Vol C Tables 4.2.6.8 and 6.1.1.4'

loop_
_exptl_crystal_face_index_h
_exptl_crystal_face_index_k
_exptl_crystal_face_index_l
_exptl_crystal_face_perp_dist
-5 0 3 0.0639
5 0 -3 0.0676
2 -2 -1 0.1610
-2 4 1 0.1372
0 0 -1 0.0231
0 0 1 0.0456
0 -1 5 0.1139
3 0 5 0.0694

loop_
_geom_angle_atom_site_label_1
_geom_angle_atom_site_label_2
_geom_angle_atom_site_label_3
_geom_angle
_geom_angle_site_symmetry_1
_geom_angle_site_symmetry_3
_geom_angle_publ_flag
C23 O1 B1 121.95(10) . . ?
C17 N3 C11 117.94(10) . . ?
C17 N3 B1 120.05(10) . . ?
C11 N3 B1 122.00(10) . . ?
C10 N2 C9 116.71(12) . . ?
C5 N1 C4 116.81(11) . . ?
N1 C4 C3 123.62(13) . . ?
N1 C4 H4 118.2 . . ?
C3 C4 H4 118.2 . . ?
C8 C7 C6 118.86(12) . . ?
C8 C7 B1 131.28(11) . . ?
C6 C7 B1 109.50(11) . . ?
C19 C18 C23 120.56(11) . . ?
C19 C18 C17 121.05(11) . . ?
C23 C18 C17 118.09(11) . . ?
C5 C1 C2 116.81(12) . . ?
C5 C1 C6 132.53(12) . . ?
C2 C1 C6 110.65(11) . . ?
C3 C2 C1 118.55(11) . . ?
C3 C2 B1 132.23(11) . . ?
C1 C2 B1 109.22(11) . . ?
C10 C6 C7 115.78(12) . . ?
C10 C6 C1 133.58(12) . . ?
C7 C6 C1 110.58(11) . . ?
O1 C23 C22 119.93(11) . . ?
O1 C23 C18 121.10(11) . . ?
C22 C23 C18 118.88(11) . . ?
C11 C16 C15 119.65(11) . . ?
C11 C16 H16 120.2 . . ?
C15 C16 H16 120.2 . . ?
C16 C11 C12 121.01(11) . . ?
C16 C11 N3 119.06(11) . . ?
C12 C11 N3 119.89(11) . . ?
N2 C9 C8 122.68(12) . . ?
N2 C9 H9 118.7 . . ?
C8 C9 H9 118.7 . . ?
C4 C3 C2 118.56(12) . . ?
C4 C3 H3 120.7 . . ?
C2 C3 H3 120.7 . . ?
C20 C19 C18 119.99(12) . . ?
C20 C19 H19 120.0 . . ?
C18 C19 H19 120.0 . . ?
N3 C17 C18 122.46(11) . . ?
N3 C17 H17 118.8 . . ?
C18 C17 H17 118.8 . . ?
N2 C10 F1 113.38(11) . . ?
N2 C10 C6 126.66(12) . . ?
F1 C10 C6 119.94(12) . . ?
N1 C5 F2 114.16(11) . . ?
N1 C5 C1 125.64(12) . . ?
F2 C5 C1 120.19(12) . . ?
C21 C22 C23 119.42(12) . . ?
C21 C22 H22 120.3 . . ?
C23 C22 H22 120.3 . . ?
C19 C20 C21 119.12(12) . . ?
C19 C20 H20 120.4 . . ?
C21 C20 H20 120.4 . . ?
C16 C15 C14 119.92(12) . . ?
C16 C15 H15 120.0 . . ?
C14 C15 H15 120.0 . . ?
C13 C12 C11 118.67(12) . . ?
C13 C12 H12 120.7 . . ?
C11 C12 H12 120.7 . . ?
C14 C13 C12 120.83(12) . . ?
C14 C13 H13 119.6 . . ?
C12 C13 H13 119.6 . . ?
C13 C14 C15 119.92(12) . . ?
C13 C14 H14 120.0 . . ?
C15 C14 H14 120.0 . . ?
C22 C21 C20 121.95(12) . . ?
C22 C21 H21 119.0 . . ?
C20 C21 H21 119.0 . . ?
C7 C8 C9 119.31(12) . . ?
C7 C8 H8 120.3 . . ?
C9 C8 H8 120.3 . . ?
O1 B1 N3 107.70(9) . . ?
O1 B1 C7 108.40(10) . . ?
N3 B1 C7 114.79(10) . . ?
O1 B1 C2 115.21(10) . . ?
N3 B1 C2 110.89(9) . . ?
C7 B1 C2 99.90(10) . . ?

loop_
_geom_bond_atom_site_label_1
_geom_bond_atom_site_label_2
_geom_bond_distance
_geom_bond_site_symmetry_2
_geom_bond_publ_flag
F1 C10 1.3599(14) . ?
F2 C5 1.3474(15) . ?
O1 C23 1.3324(15) . ?
O1 B1 1.4861(15) . ?
N3 C17 1.2986(16) . ?
N3 C11 1.4416(15) . ?
N3 B1 1.5986(16) . ?
N2 C10 1.3160(18) . ?
N2 C9 1.3425(18) . ?
N1 C5 1.3137(18) . ?
N1 C4 1.3392(18) . ?
C4 C3 1.3892(18) . ?
C4 H4 0.9500 . ?
C7 C8 1.3876(18) . ?
C7 C6 1.4110(16) . ?
C7 B1 1.6145(18) . ?
C18 C19 1.4065(17) . ?
C18 C23 1.4139(17) . ?
C18 C17 1.4313(16) . ?
C1 C5 1.3897(18) . ?
C1 C2 1.4096(17) . ?
C1 C6 1.4871(17) . ?
C2 C3 1.3905(18) . ?
C2 B1 1.6257(18) . ?
C6 C10 1.3856(18) . ?
C23 C22 1.4002(17) . ?
C16 C11 1.3894(18) . ?
C16 C15 1.3888(18) . ?
C16 H16 0.9500 . ?
C11 C12 1.3924(17) . ?
C9 C8 1.3879(19) . ?
C9 H9 0.9500 . ?
C3 H3 0.9500 . ?
C19 C20 1.3774(18) . ?
C19 H19 0.9500 . ?
C17 H17 0.9500 . ?
C22 C21 1.3832(19) . ?
C22 H22 0.9500 . ?
C20 C21 1.4035(19) . ?
C20 H20 0.9500 . ?
C15 C14 1.3909(19) . ?
C15 H15 0.9500 . ?
C12 C13 1.3906(18) . ?
C12 H12 0.9500 . ?
C13 C14 1.3875(19) . ?
C13 H13 0.9500 . ?
C14 H14 0.9500 . ?
C21 H21 0.9500 . ?
C8 H8 0.9500 . ?

loop_
_exptl_oxdiff_crystal_face_indexfrac_h
_exptl_oxdiff_crystal_face_indexfrac_k
_exptl_oxdiff_crystal_face_indexfrac_l
_exptl_oxdiff_crystal_face_x
_exptl_oxdiff_crystal_face_y
_exptl_oxdiff_crystal_face_z
-4.9970 0.0045 2.9858 -0.1062 -0.5728 -0.0749
4.9970 -0.0045 -2.9858 0.1062 0.5728 0.0749
1.9972 -2.0027 -0.9464 0.0256 0.1689 0.4771
-1.9958 4.0042 0.8985 -0.0242 -0.1101 -0.9244
0.0010 -0.0027 -1.0003 0.0774 0.0070 0.0011
-0.0010 0.0027 1.0003 -0.0774 -0.0070 -0.0011
-0.0055 -0.9870 5.0256 -0.3875 -0.0645 0.2180
2.9917 0.0160 5.0107 -0.4623 0.2960 0.0372
